data_2300043
loop_
_publ_author_name
'Chernyshev, Vladimir V.'
'Yatsenko, Alexandr V.'
'Kuvshinov, Alexandr M.'
'Shevelev, Svyatoslav A.'

_publ_section_title
;
 Unexpected molecular structure from laboratory powder diffraction data
;
_journal_issue 6
_journal_name_full 'Journal of Applied Crystallography'
_journal_page_first 669
_journal_page_last 673
_journal_paper_doi 10.1107/S0021889802014012
_journal_volume 35
_journal_year 2002
_chemical_formula_sum 'C19 H13 N5 O5'
_chemical_formula_weight 391.34
_chemical_name_systematic
;
 2,4-dinitro-N-phenyl-6-(phenyldiazenyl)-benzamide
;
_space_group_IT_number 4
_symmetry_cell_setting monoclinic
_symmetry_space_group_name_Hall 'P 2yb'
_symmetry_space_group_name_H-M 'P 1 21 1'
_cell_angle_alpha 90.00
_cell_angle_beta 94.38(2)
_cell_angle_gamma 90.00
_cell_formula_units_Z 2
_cell_length_a 11.720(6)
_cell_length_b 6.831(4)
_cell_length_c 11.045(6)
_cell_measurement_reflns_used 37
_cell_measurement_temperature 295(2)
_cell_measurement_theta_max 18.24
_cell_measurement_theta_min 3.75
_cell_volume 881.7(8)
_computing_cell_refinement 'LSPAID (Visser, 1986)'
_computing_data_collection 'local program'
_computing_molecular_graphics 'PLATON (Spek, 2001)'
_computing_publication_material 'PARST (Nardelli, 1983)'
_computing_structure_refinement 'MRIA (Zlokazov & Chernyshev, 1992)'
_computing_structure_solution 'MRIA (Zlokazov & Chernyshev, 1992)'
_diffrn_ambient_temperature 295(2)
_diffrn_measurement_device_type ' DRON-3M diffractometer (Burevestnik, Russia)'
_diffrn_radiation_monochromator 'Ni filtered'
_diffrn_radiation_type CuK\a
_diffrn_radiation_wavelength 1.5418
_diffrn_reflns_limit_h_max 8
_diffrn_reflns_limit_h_min 0
_diffrn_reflns_limit_k_max 5
_diffrn_reflns_limit_k_min 0
_diffrn_reflns_limit_l_max 8
_diffrn_reflns_limit_l_min -8
_exptl_absorpt_coefficient_mu 0.930
_exptl_absorpt_correction_type none
_exptl_crystal_density_diffrn 1.474
_exptl_crystal_density_method 'not measured'
_exptl_crystal_F_000 404
_refine_ls_extinction_method none
_refine_ls_goodness_of_fit_all 4.04
_refine_ls_hydrogen_treatment noref
_refine_ls_matrix_type fullcycle
_refine_ls_number_constraints 1
_refine_ls_number_parameters 138
_refine_ls_number_restraints 51
_refine_ls_shift/su_max .01
_refine_ls_shift/su_mean .003
_refine_ls_structure_factor_coef Inet
_refine_ls_weighting_scheme sigma
_cod_data_source_file hw0101.cif
_cod_data_source_block I
_cod_original_sg_symbol_H-M 'P 21'
_cod_database_code 2300043

loop_
_symmetry_equiv_pos_as_xyz
'x, y, z'
'-x, y+1/2, -z'

loop_
_atom_site_label
_atom_site_fract_x
_atom_site_fract_y
_atom_site_fract_z
_atom_site_U_iso_or_equiv
_atom_site_thermal_displace_type
_atom_site_calc_flag
_atom_site_refinement_flags
_atom_site_occupancy
_atom_site_disorder_group
_atom_site_type_symbol
C1 0.5482(8) 0.0401 0.3273(8) 0.060(2) Uiso d . 1 . C
C2 0.6418(10) 0.059(5) 0.2580(8) 0.060 Uiso d . 1 . C
C3 0.7541(8) 0.033(5) 0.3112(9) 0.060 Uiso d . 1 . C
C4 0.7654(8) 0.004(5) 0.4382(8) 0.060 Uiso d . 1 . C
C5 0.6719(8) -0.021(5) 0.5098(10) 0.060 Uiso d . 1 . C
C6 0.5622(10) 0.011(5) 0.4553(8) 0.060 Uiso d . 1 . C
C7 0.4304(10) 0.068(4) 0.2728(8) 0.060 Uiso d . 1 . C
N8 0.6246(6) 0.090(4) 0.1224(7) 0.060 Uiso d . 1 . N
O9 0.5280(6) 0.110(3) 0.0801(5) 0.060 Uiso d . 1 . O
O10 0.7054(6) 0.081(3) 0.0621(6) 0.060 Uiso d . 1 . O
N11 0.8817(6) -0.019(3) 0.4993(7) 0.060 Uiso d . 1 . N
O12 0.9648(7) 0.001(3) 0.4413(6) 0.060 Uiso d . 1 . O
O13 0.8902(6) -0.068(3) 0.6054(6) 0.060 Uiso d . 1 . O
N14 0.4620(8) 0.000(5) 0.5186(8) 0.060 Uiso d . 1 . N
N15 0.4706(7) 0.053(3) 0.6259(6) 0.060 Uiso d . 1 . N
C16 0.3748(10) 0.042(5) 0.6957(8) 0.060 Uiso d . 1 . C
C17 0.3897(8) 0.022(5) 0.8243(8) 0.060 Uiso d . 1 . C
C18 0.2933(9) 0.006(5) 0.8919(8) 0.060 Uiso d . 1 . C
C19 0.1831(8) 0.015(5) 0.8357(8) 0.060 Uiso d . 1 . C
C20 0.1675(10) 0.031(5) 0.7098(8) 0.060 Uiso d . 1 . C
C21 0.2614(8) 0.047(5) 0.6407(8) 0.060 Uiso d . 1 . C
N22 0.3707(8) -0.105(3) 0.2581(7) 0.060 Uiso d . 1 . N
C23 0.2564(8) -0.109(4) 0.2098(9) 0.060 Uiso d . 1 . C
C24 0.1849(10) 0.056(5) 0.2099(10) 0.060 Uiso d . 1 . C
C25 0.0712(10) 0.042(5) 0.1622(9) 0.060 Uiso d . 1 . C
C26 0.0271(11) -0.134(4) 0.1144(10) 0.060 Uiso d . 1 . C
C27 0.0974(11) -0.297(3) 0.1132(10) 0.060 Uiso d . 1 . C
C28 0.2100(11) -0.285(4) 0.1603(11) 0.060 Uiso d . 1 . C
O29 0.4013(7) 0.236(3) 0.2419(6) 0.060 Uiso d . 1 . O
H30 0.6861 -0.0338 0.5936 0.051 Uiso d . 1 . H
H31 0.8179 0.0461 0.2661 0.051 Uiso d . 1 . H
H32 0.4628 0.0182 0.8618 0.051 Uiso d . 1 . H
H33 0.3042 -0.0042 0.9773 0.051 Uiso d . 1 . H
H34 0.1189 0.0052 0.8820 0.051 Uiso d . 1 . H
H35 0.0924 0.0369 0.6718 0.051 Uiso d . 1 . H
H36 0.2518 0.0593 0.5558 0.051 Uiso d . 1 . H
H37 0.4058 -0.2158 0.2764 0.051 Uiso d . 1 . H
H38 0.2133 0.1742 0.2427 0.051 Uiso d . 1 . H
H39 0.0234 0.1532 0.1632 0.051 Uiso d . 1 . H
H40 -0.0493 -0.1404 0.0804 0.051 Uiso d . 1 . H
H41 0.0681 -0.4179 0.0809 0.051 Uiso d . 1 . H
H42 0.2580 -0.3968 0.1616 0.051 Uiso d . 1 . H

loop_
_atom_type_symbol
_atom_type_description
_atom_type_scat_dispersion_real
_atom_type_scat_dispersion_imag
_atom_type_scat_source
O O 0.0492 0.0322 'International Tables Vol C Tables 4.2.6.8 and 6.1.1.4'
N N 0.0311 0.0180 'International Tables Vol C Tables 4.2.6.8 and 6.1.1.4'
C C 0.0181 0.0091 'International Tables Vol C Tables 4.2.6.8 and 6.1.1.4'
H H 0.0000 0.0000 'International Tables Vol C Tables 4.2.6.8 and 6.1.1.4'

loop_
_geom_angle_atom_site_label_1
_geom_angle_atom_site_label_2
_geom_angle_atom_site_label_3
_geom_angle
C2 C1 C6 121.5(5)
C2 C1 C7 121.1(8)
C6 C1 C7 117.1(6)
C1 C2 C3 120.6(9)
C1 C2 N8 120.5(7)
C3 C2 N8 118.7(8)
C2 C3 C4 116.4(9)
C2 C3 H31 121.6
C4 C3 H31 121.7
C5 C4 C3 123.8(9)
C5 C4 N11 117.4(8)
C3 C4 N11 118.7(8)
C6 C5 C4 118.1(9)
C6 C5 H30 122.2
C4 C5 H30 118.8
C5 C6 N14 124.0(10)
C5 C6 C1 118.9(8)
N14 C6 C1 117.5(7)
O29 C7 N22 130(2)
O29 C7 C1 117.0(10)
N22 C7 C1 113.0(9)
O9 N8 O10 123.5(8)
O9 N8 C2 116.9(7)
O10 N8 C2 119.4(7)
O12 N11 O13 122.0(8)
O12 N11 C4 119.7(8)
O13 N11 C4 118.2(7)
N15 N14 C6 116.7(8)
N14 N15 C16 119.8(8)
N15 C16 C21 122.0(10)
N15 C16 C17 120.5(8)
C21 C16 C17 118.0(8)
C18 C17 C16 119.7(8)
C18 C17 H32 121.0
C16 C17 H32 119.3
C19 C18 C17 121.1(9)
C19 C18 H33 119.9
C17 C18 H33 118.9
C18 C19 C20 119.7(9)
C18 C19 H34 120.5
C20 C19 H34 119.8
C21 C20 C19 120.3(8)
C21 C20 H35 120.1
C19 C20 H35 119.5
C20 C21 C16 121.0(10)
C20 C21 H36 121.0
C16 C21 H36 117.8
C7 N22 C23 121.0(10)
C7 N22 H37 119.1
C23 N22 H37 119.4
N22 C23 C24 123.0(10)
N22 C23 C28 119.0(10)
C24 C23 C28 118(2)
C25 C24 C23 120.0(10)
C25 C24 H38 120.5
C23 C24 H38 119.9
C26 C25 C24 121.0(10)
C26 C25 H39 119.7
C24 C25 H39 119.1
C27 C26 C25 119(2)
C27 C26 H40 120.5
C25 C26 H40 120.0
C28 C27 C26 120.0(10)
C28 C27 H41 119.9
C26 C27 H41 120.1
C27 C28 C23 122.0(10)
C27 C28 H42 120.4
C23 C28 H42 118.0

loop_
_geom_bond_atom_site_label_1
_geom_bond_atom_site_label_2
_geom_bond_site_symmetry_2
_geom_bond_distance
_geom_bond_publ_flag
C1 C2 . 1.39(2) ?
C1 C6 . 1.420(10) ?
C1 C7 . 1.480(10) ?
C2 C3 . 1.41(2) ?
C2 N8 . 1.510(10) ?
C3 C4 . 1.410(10) ?
C3 H31 . 0.93 ?
C4 C5 . 1.41(2) ?
C4 N11 . 1.480(10) ?
C5 C6 . 1.39(2) ?
C5 H30 . 0.93 ?
C6 N14 . 1.41(2) ?
C7 O29 . 1.24(3) ?
C7 N22 . 1.38(3) ?
N8 O9 . 1.200(10) ?
N8 O10 . 1.200(10) ?
N11 O12 . 1.210(10) ?
N11 O13 . 1.220(10) ?
N14 N15 . 1.24(2) ?
N15 C16 . 1.410(10) ?
C16 C21 . 1.420(10) ?
C16 C17 . 1.420(10) ?
C17 C18 . 1.410(10) ?
C17 H32 . 0.92 ?
C18 C19 . 1.390(10) ?
C18 H33 . 0.94 ?
C19 C20 . 1.390(10) ?
C19 H34 . 0.94 ?
C20 C21 . 1.39(2) ?
C20 H35 . 0.95 ?
C21 H36 . 0.94 ?
N22 C23 . 1.400(10) ?
N22 H37 . 0.88 ?
C23 C24 . 1.41(3) ?
C23 C28 . 1.41(3) ?
C24 C25 . 1.40(2) ?
C24 H38 . 0.93 ?
C25 C26 . 1.40(4) ?
C25 H39 . 0.95 ?
C26 C27 . 1.39(3) ?
C26 H40 . 0.95 ?
C27 C28 . 1.38(2) ?
C27 H41 . 0.95 ?
C28 H42 . 0.95 ?
